data_4060475
loop_
_publ_author_name
'Vojtech Jancik'
'Leslie W. Pineda'
'A. Claudia St\"uckl'
'Herbert W. Roesky'
'Regine Herbst-Irmer'

_journal_name_full Organometallics
_journal_paper_doi 10.1021/om049400b
_journal_year 2005
_chemical_formula_moiety 'C71 H102 F3 N4 O7 S Ti2 1+, C F3 O3 S 1-, 3(C H2 Cl2)'
_chemical_formula_sum 'C75 H108 Cl6 F6 N4 O10 S2 Ti2'
_chemical_formula_weight 1712.27
_space_group_IT_number 14
_space_group_name_Hall '-P 2yn'
_symmetry_cell_setting monoclinic
_symmetry_space_group_name_Hall '-P 2yn'
_symmetry_space_group_name_H-M 'P 1 21/n 1'
_cell_angle_alpha 90.00
_cell_angle_beta 90.107(3)
_cell_angle_gamma 90.00
_cell_formula_units_Z 4
_cell_length_a 14.3069(17)
_cell_length_b 25.734(3)
_cell_length_c 23.411(3)
_cell_measurement_temperature 120(2)
_cell_volume 8619.2(17)
_diffrn_ambient_temperature 120(2)
_exptl_crystal_density_diffrn 1.320
_cod_depositor_comments
;
The following automatic conversions were performed:
'_symmetry_cell_setting' value 'Monoclinic' changed to 'monoclinic'
according to '/home/saulius/struct/CIF-dictionaries/cif_core.dic'
dictionary named 'cif_core.dic' version 2.4.1 from 2010-06-29.

Automatic conversion script
Id: cif_fix_enum 1527 2010-12-29 10:47:43Z saulius 
;
_cod_original_sg_symbol_H-M 'P 21/n'
_cod_database_code 4060475

loop_
_symmetry_equiv_pos_as_xyz
'x, y, z'
'-x+1/2, y+1/2, -z+1/2'
'-x, -y, -z'
'x-1/2, -y-1/2, z-1/2'

loop_
_atom_site_label
_atom_site_type_symbol
_atom_site_fract_x
_atom_site_fract_y
_atom_site_fract_z
_atom_site_U_iso_or_equiv
_atom_site_adp_type
_atom_site_occupancy
_atom_site_symmetry_multiplicity
_atom_site_calc_flag
_atom_site_refinement_flags
_atom_site_disorder_assembly
_atom_site_disorder_group
Ti1 Ti -0.10277(5) 0.20913(3) 0.34282(3) 0.01930(17) Uani 1 1 d . . .
H1 H 0.019(3) 0.3468(17) 0.2922(17) 0.005(10) Uiso 1 1 d . . .
Ti2 Ti -0.23489(5) 0.13148(3) 0.35200(3) 0.01846(17) Uani 1 1 d . . .
H2 H 0.273(4) 0.126(2) 0.412(2) 0.025(13) Uiso 1 1 d . . .
O3 O -0.1254(2) 0.14676(12) 0.31084(13) 0.0209(6) Uani 1 1 d . . .
H3 H 0.282(4) 0.072(2) 0.328(3) 0.047(17) Uiso 1 1 d . . .
O4 O -0.2179(2) 0.19676(12) 0.37852(13) 0.0209(6) Uani 1 1 d . . .
H4 H 0.193(4) 0.087(2) 0.248(2) 0.028(14) Uiso 1 1 d . . .
N5 N 0.0505(2) 0.22750(15) 0.32800(16) 0.0218(8) Uani 1 1 d . . .
H5 H 0.036(4) 0.191(2) 0.231(2) 0.030(14) Uiso 1 1 d . . .
C6 C 0.0732(3) 0.27259(18) 0.30976(19) 0.0228(9) Uani 1 1 d . . .
H6 H 0.191(5) 0.166(3) 0.171(3) 0.043(17) Uiso 1 1 d . . .
C7 C -0.0017(3) 0.31382(19) 0.3051(2) 0.0239(9) Uani 1 1 d . . .
H7 H 0.107(5) 0.202(3) 0.144(3) 0.053(19) Uiso 1 1 d . . .
C8 C -0.0527(3) 0.32694(19) 0.3601(2) 0.0266(10) Uani 1 1 d . . .
H8 H 0.169(5) 0.216(3) 0.191(3) 0.05(2) Uiso 1 1 d . . .
N9 N -0.0934(3) 0.29075(16) 0.38793(16) 0.0252(8) Uani 1 1 d . . .
H9 H -0.013(5) 0.107(3) 0.226(3) 0.048(19) Uiso 1 1 d . . .
C10 C 0.1200(3) 0.18546(18) 0.3278(2) 0.0227(9) Uani 1 1 d . . .
H10 H -0.007(4) 0.131(2) 0.160(3) 0.043(16) Uiso 1 1 d . . .
Cl11 Cl 0.0991(4) 0.5651(2) 0.4459(3) 0.070(2) Uani 0.338(8) 1 d P . .
C11 C 0.1746(3) 0.17741(18) 0.3766(2) 0.0242(9) Uani 1 1 d . . .
H11 H 0.069(4) 0.094(2) 0.188(2) 0.037(16) Uiso 1 1 d . . .
Cl12 Cl -0.0292(14) 0.5133(8) 0.4884(9) 0.137(10) Uiso 0.215(14) 1 d P . .
C12 C 0.2349(3) 0.1346(2) 0.3760(2) 0.0314(11) Uani 1 1 d . . .
H12 H 0.122(4) 0.231(2) 0.428(2) 0.035(16) Uiso 1 1 d . . .
C13 C 0.2399(4) 0.1018(2) 0.3298(2) 0.0334(12) Uani 1 1 d . . .
H13 H 0.167(4) 0.211(2) 0.518(2) 0.034(15) Uiso 1 1 d . . .
C14 C 0.1873(3) 0.1117(2) 0.2815(2) 0.0304(11) Uani 1 1 d . . .
H14 H 0.147(4) 0.148(2) 0.489(2) 0.023(13) Uiso 1 1 d . . .
C15 C 0.1262(3) 0.15491(19) 0.2793(2) 0.0260(10) Uani 1 1 d . . .
H15 H 0.246(5) 0.176(3) 0.496(3) 0.06(2) Uiso 1 1 d . . .
C16 C 0.0752(3) 0.1664(2) 0.2239(2) 0.0299(11) Uani 1 1 d . . .
H16 H 0.249(4) 0.276(2) 0.454(2) 0.027(14) Uiso 1 1 d . . .
C17 C 0.1424(4) 0.1872(3) 0.1784(3) 0.0385(13) Uani 1 1 d . . .
H17 H 0.247(6) 0.280(3) 0.401(4) 0.08(3) Uiso 1 1 d . . .
C18 C 0.0240(4) 0.1197(3) 0.2001(3) 0.0414(14) Uani 1 1 d . . .
H18 H 0.313(5) 0.239(3) 0.419(3) 0.07(2) Uiso 1 1 d . . .
C19 C 0.1735(3) 0.2137(2) 0.4277(2) 0.0279(10) Uani 1 1 d . . .
H19 H 0.214(4) 0.259(3) 0.291(3) 0.048(18) Uiso 1 1 d . . .
C20 C 0.1848(4) 0.1848(3) 0.4845(2) 0.0377(13) Uani 1 1 d . . .
H20 H 0.159(3) 0.3003(19) 0.249(2) 0.021(12) Uiso 1 1 d . . .
C21 C 0.2507(4) 0.2549(3) 0.4231(3) 0.0388(13) Uani 1 1 d . . .
H21 H 0.183(4) 0.318(2) 0.307(2) 0.025(13) Uiso 1 1 d . . .
C22 C 0.1664(3) 0.2879(2) 0.2866(3) 0.0306(11) Uani 1 1 d . . .
H22 H 0.004(5) 0.397(3) 0.374(3) 0.049(19) Uiso 1 1 d . . .
C23 C -0.0549(5) 0.3838(2) 0.3724(3) 0.0355(12) Uani 1 1 d . . .
H23 H -0.083(3) 0.399(2) 0.342(2) 0.022(13) Uiso 1 1 d . . .
C24 C -0.1534(4) 0.30728(19) 0.4347(2) 0.0296(11) Uani 1 1 d . . .
H24 H -0.079(4) 0.393(2) 0.401(2) 0.023(14) Uiso 1 1 d . . .
C25 C -0.1191(4) 0.3058(2) 0.4908(2) 0.0364(12) Uani 1 1 d . . .
H25 H -0.151(4) 0.328(2) 0.566(3) 0.037(16) Uiso 1 1 d . . .
C26 C -0.1784(5) 0.3231(3) 0.5341(3) 0.0432(14) Uani 1 1 d . . .
H26 H -0.300(4) 0.352(2) 0.550(3) 0.033(15) Uiso 1 1 d . . .
C27 C -0.2657(5) 0.3425(3) 0.5219(3) 0.0454(15) Uani 1 1 d . . .
H27 H -0.349(4) 0.3585(19) 0.458(2) 0.018(12) Uiso 1 1 d . . .
C28 C -0.2968(4) 0.3445(2) 0.4664(3) 0.0396(13) Uani 1 1 d . . .
H28 H -0.237(3) 0.3253(18) 0.336(2) 0.013(11) Uiso 1 1 d . . .
C29 C -0.2422(4) 0.32680(19) 0.4212(2) 0.0306(11) Uani 1 1 d . . .
H29 H -0.251(5) 0.415(3) 0.355(3) 0.048(18) Uiso 1 1 d . . .
C30 C -0.2802(4) 0.3312(2) 0.3607(2) 0.0355(12) Uani 1 1 d . . .
H30 H -0.322(4) 0.395(2) 0.307(3) 0.044(17) Uiso 1 1 d . . .
C31 C -0.3057(5) 0.3877(3) 0.3460(3) 0.0475(16) Uani 1 1 d . . .
H31 H -0.364(4) 0.404(2) 0.376(2) 0.037(15) Uiso 1 1 d . . .
C32 C -0.3651(4) 0.2967(2) 0.3510(3) 0.0385(13) Uani 1 1 d . . .
H32 H -0.390(4) 0.304(2) 0.312(3) 0.041(16) Uiso 1 1 d . . .
C33 C -0.0191(4) 0.2882(2) 0.5051(2) 0.0402(13) Uani 1 1 d . . .
H33 H -0.417(4) 0.310(2) 0.372(2) 0.035(15) Uiso 1 1 d . . .
C34 C -0.0059(6) 0.2754(3) 0.5682(3) 0.0478(16) Uani 1 1 d . . .
H34 H -0.347(4) 0.258(2) 0.355(3) 0.044(17) Uiso 1 1 d . . .
C35 C 0.0542(5) 0.3288(3) 0.4889(3) 0.0463(15) Uani 1 1 d . . .
H35 H -0.007(4) 0.250(2) 0.485(2) 0.040(16) Uiso 1 1 d . . .
C36 C -0.0740(3) 0.29459(19) 0.2623(2) 0.0238(9) Uani 1 1 d . . .
H36 H 0.050(5) 0.268(3) 0.578(3) 0.05(2) Uiso 1 1 d . . .
O37 O -0.1195(2) 0.25115(12) 0.27870(13) 0.0230(7) Uani 1 1 d . . .
C38 C -0.0868(3) 0.3188(2) 0.2121(2) 0.0264(10) Uani 1 1 d . . .
H38 H -0.011(4) 0.305(2) 0.589(2) 0.030(14) Uiso 1 1 d . . .
C39 C -0.1504(3) 0.3031(2) 0.1637(2) 0.0282(10) Uani 1 1 d . . .
H39 H 0.062(8) 0.329(4) 0.454(5) 0.12(4) Uiso 1 1 d . . .
C40 C -0.1089(5) 0.2555(3) 0.1334(3) 0.0421(14) Uani 1 1 d . . .
H40 H 0.038(4) 0.358(2) 0.499(2) 0.031(16) Uiso 1 1 d . . .
C41 C -0.1560(4) 0.3482(2) 0.1213(2) 0.0367(12) Uani 1 1 d . . .
H41 H 0.118(4) 0.316(2) 0.501(2) 0.030(14) Uiso 1 1 d . . .
C42 C -0.2494(4) 0.2910(3) 0.1848(3) 0.0432(15) Uani 1 1 d . . .
H42 H -0.059(3) 0.3496(19) 0.206(2) 0.017(12) Uiso 1 1 d . . .
N43 N -0.2401(2) 0.05481(15) 0.29786(16) 0.0218(8) Uani 1 1 d . . .
H43 H -0.101(3) 0.227(2) 0.163(2) 0.023(13) Uiso 1 1 d . . .
C44 C -0.3202(3) 0.03161(18) 0.29437(19) 0.0236(9) Uani 1 1 d . . .
H44 H -0.140(4) 0.249(2) 0.099(2) 0.028(14) Uiso 1 1 d . . .
C45 C -0.4045(3) 0.05678(19) 0.3212(2) 0.0230(9) Uani 1 1 d . . .
H45 H -0.059(5) 0.261(3) 0.113(3) 0.05(2) Uiso 1 1 d . . .
C46 C -0.4010(3) 0.05942(19) 0.3854(2) 0.0240(10) Uani 1 1 d . . .
H46 H -0.197(4) 0.340(2) 0.090(3) 0.041(16) Uiso 1 1 d . . .
N47 N -0.3349(2) 0.08519(15) 0.40942(16) 0.0217(8) Uani 1 1 d . . .
H47 H -0.173(5) 0.382(3) 0.134(3) 0.07(2) Uiso 1 1 d . . .
C48 C -0.1698(3) 0.03603(18) 0.2573(2) 0.0238(9) Uani 1 1 d . . .
H48 H -0.094(5) 0.355(2) 0.102(3) 0.049(18) Uiso 1 1 d . . .
C49 C -0.0940(3) 0.00594(18) 0.2765(2) 0.0265(10) Uani 1 1 d . . .
H49 H -0.293(4) 0.287(2) 0.155(3) 0.041(16) Uiso 1 1 d . . .
C50 C -0.0330(4) -0.0133(2) 0.2357(3) 0.0368(12) Uani 1 1 d . . .
H50 H -0.244(4) 0.267(3) 0.205(3) 0.038(18) Uiso 1 1 d . . .
C51 C -0.0463(4) -0.0039(2) 0.1782(3) 0.0368(12) Uani 1 1 d . . .
H51 H -0.273(4) 0.323(2) 0.200(2) 0.024(14) Uiso 1 1 d . . .
C52 C -0.1204(4) 0.0265(2) 0.1602(2) 0.0374(13) Uani 1 1 d . . .
H52 H -0.458(3) 0.0400(18) 0.310(2) 0.016(11) Uiso 1 1 d . . .
C53 C -0.1843(3) 0.0473(2) 0.1990(2) 0.0294(11) Uani 1 1 d . . .
H53 H 0.014(4) -0.034(3) 0.245(3) 0.046(18) Uiso 1 1 d . . .
C54 C -0.2630(4) 0.0820(2) 0.1769(2) 0.0352(12) Uani 1 1 d . . .
H54 H -0.001(4) -0.018(2) 0.150(2) 0.025(13) Uiso 1 1 d . . .
C55 C -0.3148(5) 0.0577(3) 0.1260(3) 0.0534(17) Uani 1 1 d . . .
H55 H -0.123(4) 0.034(2) 0.123(3) 0.041(17) Uiso 1 1 d . . .
C56 C -0.2254(5) 0.1348(3) 0.1614(3) 0.0426(14) Uani 1 1 d . . .
H56 H -0.308(3) 0.0899(19) 0.207(2) 0.019(12) Uiso 1 1 d . . .
C57 C -0.0830(3) -0.0096(2) 0.3386(2) 0.0293(11) Uani 1 1 d . . .
H57 H -0.373(5) 0.080(3) 0.118(3) 0.054(19) Uiso 1 1 d . . .
C58 C -0.1211(5) -0.0645(3) 0.3468(3) 0.0485(16) Uani 1 1 d . . .
H58 H -0.331(4) 0.019(2) 0.138(2) 0.029(14) Uiso 1 1 d . . .
C59 C 0.0189(4) -0.0066(3) 0.3585(3) 0.0459(15) Uani 1 1 d . . .
H59 H -0.272(5) 0.058(3) 0.095(3) 0.049(19) Uiso 1 1 d . . .
C60 C -0.3401(4) -0.0176(2) 0.2625(3) 0.0326(12) Uani 1 1 d . . .
H60 H -0.189(4) 0.131(2) 0.132(3) 0.038(16) Uiso 1 1 d . . .
C61 C -0.4804(4) 0.0326(2) 0.4147(2) 0.0325(11) Uani 1 1 d . . .
H61 H -0.254(6) 0.162(3) 0.156(4) 0.08(3) Uiso 1 1 d . . .
C62 C -0.3350(3) 0.08603(19) 0.47158(19) 0.0236(9) Uani 1 1 d . . .
H62 H -0.198(5) 0.152(3) 0.195(3) 0.048(18) Uiso 1 1 d . . .
C63 C -0.3009(3) 0.04284(18) 0.50204(19) 0.0235(9) Uani 1 1 d . . .
H63 H -0.116(4) 0.012(2) 0.362(2) 0.027(14) Uiso 1 1 d . . .
C64 C -0.3113(3) 0.0437(2) 0.5617(2) 0.0288(10) Uani 1 1 d . . .
H64 H -0.192(5) -0.064(3) 0.336(3) 0.06(2) Uiso 1 1 d . . .
C65 C -0.3514(4) 0.0845(2) 0.5893(2) 0.0317(11) Uani 1 1 d . . .
H65 H -0.109(5) -0.076(3) 0.382(3) 0.05(2) Uiso 1 1 d . . .
C66 C -0.3821(3) 0.1273(2) 0.5580(2) 0.0301(11) Uani 1 1 d . . .
H66 H -0.102(5) -0.089(3) 0.319(3) 0.07(2) Uiso 1 1 d . . .
C67 C -0.3744(3) 0.12862(19) 0.4993(2) 0.0260(10) Uani 1 1 d . . .
H67 H 0.028(7) -0.017(4) 0.396(4) 0.11(3) Uiso 1 1 d . . .
C68 C -0.4145(3) 0.1752(2) 0.4662(2) 0.0289(11) Uani 1 1 d . . .
H68 H 0.055(4) -0.030(2) 0.337(2) 0.032(14) Uiso 1 1 d . . .
C69 C -0.5206(4) 0.1698(3) 0.4603(4) 0.0508(17) Uani 1 1 d . . .
H69 H 0.042(3) 0.028(2) 0.347(2) 0.017(12) Uiso 1 1 d . . .
C70 C -0.3899(5) 0.2264(3) 0.4934(3) 0.0461(15) Uani 1 1 d . . .
H70 H -0.380(5) -0.013(3) 0.244(3) 0.05(2) Uiso 1 1 d . . .
C71 C -0.2575(3) -0.0042(2) 0.4737(2) 0.0277(10) Uani 1 1 d . . .
H71 H -0.378(5) -0.046(3) 0.290(3) 0.06(2) Uiso 1 1 d . . .
C72 C -0.1581(4) -0.0147(2) 0.4959(3) 0.0354(12) Uani 1 1 d . . .
H72 H -0.286(3) -0.0310(18) 0.246(2) 0.015(11) Uiso 1 1 d . . .
C73 C -0.3166(5) -0.0527(2) 0.4834(3) 0.0368(12) Uani 1 1 d . . .
H73 H -0.473(4) -0.006(2) 0.406(2) 0.036(15) Uiso 1 1 d . . .
C74 C -0.4165(3) 0.11210(19) 0.29897(19) 0.0235(9) Uani 1 1 d . . .
H74 H -0.472(3) 0.0343(18) 0.454(2) 0.013(11) Uiso 1 1 d . . .
O75 O -0.3429(2) 0.14372(12) 0.31060(13) 0.0222(7) Uani 1 1 d . . .
H75 H -0.539(4) 0.040(2) 0.396(2) 0.026(13) Uiso 1 1 d . . .
C76 C -0.4953(3) 0.1265(2) 0.2723(2) 0.0271(10) Uani 1 1 d . . .
H76 H -0.387(3) 0.1766(18) 0.430(2) 0.013(11) Uiso 1 1 d . . .
C77 C -0.5237(3) 0.1793(2) 0.2507(2) 0.0336(12) Uani 1 1 d . . .
H77 H -0.531(5) 0.142(3) 0.440(3) 0.07(3) Uiso 1 1 d . . .
C78 C -0.4432(3) 0.2085(2) 0.2215(3) 0.0336(12) Uani 1 1 d . . .
H78 H -0.552(4) 0.169(2) 0.498(3) 0.036(16) Uiso 1 1 d . . .
C79 C -0.6022(4) 0.1711(3) 0.2065(3) 0.056(2) Uani 1 1 d . . .
H79 H -0.546(4) 0.197(2) 0.441(2) 0.025(13) Uiso 1 1 d . . .
C80 C -0.5608(5) 0.2111(3) 0.3006(3) 0.0517(18) Uani 1 1 d . . .
H80 H -0.414(5) 0.229(3) 0.535(3) 0.053(19) Uiso 1 1 d . . .
O81 O -0.1489(2) 0.10199(12) 0.41783(14) 0.0233(7) Uani 1 1 d . . .
H81 H -0.412(5) 0.259(3) 0.466(3) 0.06(2) Uiso 1 1 d . . .
S82 S -0.06232(7) 0.12469(5) 0.44127(5) 0.0229(2) Uani 1 1 d . . .
H82 H -0.334(6) 0.227(3) 0.495(4) 0.08(3) Uiso 1 1 d . . .
O83 O -0.0391(2) 0.17465(13) 0.41502(13) 0.0238(7) Uani 1 1 d . . .
H83 H -0.253(4) 0.004(2) 0.438(2) 0.024(13) Uiso 1 1 d . . .
O84 O 0.0129(2) 0.08936(14) 0.44779(16) 0.0321(8) Uani 1 1 d . . .
H84 H -0.118(4) 0.011(2) 0.484(2) 0.025(14) Uiso 1 1 d . . .
C85 C -0.0960(4) 0.1435(2) 0.5138(2) 0.0317(11) Uani 1 1 d . . .
H85 H -0.135(4) -0.040(2) 0.481(2) 0.024(14) Uiso 1 1 d . . .
F86 F -0.1279(2) 0.10335(13) 0.54266(13) 0.0430(8) Uani 1 1 d . . .
H86 H -0.162(3) -0.0188(19) 0.534(2) 0.019(12) Uiso 1 1 d . . .
F87 F -0.1602(2) 0.18011(13) 0.51265(13) 0.0397(7) Uani 1 1 d . . .
H87 H -0.375(6) -0.048(3) 0.470(3) 0.07(2) Uiso 1 1 d . . .
F88 F -0.0203(2) 0.16159(13) 0.54083(13) 0.0406(8) Uani 1 1 d . . .
H88 H -0.319(5) -0.053(3) 0.519(3) 0.06(2) Uiso 1 1 d . . .
H89 H -0.287(4) -0.086(3) 0.466(3) 0.051(18) Uiso 1 1 d . . .
H90 H -0.539(4) 0.100(2) 0.269(2) 0.022(13) Uiso 1 1 d . . .
H91 H -0.411(4) 0.186(2) 0.192(2) 0.024(13) Uiso 1 1 d . . .
H92 H -0.402(3) 0.2144(18) 0.246(2) 0.011(11) Uiso 1 1 d . . .
H93 H -0.460(4) 0.242(2) 0.211(2) 0.026(14) Uiso 1 1 d . . .
H94 H -0.625(4) 0.203(2) 0.192(2) 0.032(15) Uiso 1 1 d . . .
H95 H -0.657(5) 0.157(2) 0.224(3) 0.048(18) Uiso 1 1 d . . .
H96 H -0.581(5) 0.151(3) 0.170(3) 0.06(2) Uiso 1 1 d . . .
H97 H -0.621(6) 0.201(3) 0.319(3) 0.07(2) Uiso 1 1 d . . .
H98 H -0.582(5) 0.245(3) 0.288(3) 0.054(19) Uiso 1 1 d . . .
H99 H -0.526(5) 0.221(3) 0.328(3) 0.05(2) Uiso 1 1 d . . .
H130 H -0.059(5) 0.259(3) 0.578(3) 0.06(2) Uiso 1 1 d . . .
H138 H -0.289(3) 0.0165(19) 0.585(2) 0.018(12) Uiso 1 1 d . . .
H139 H -0.358(4) 0.085(2) 0.626(3) 0.032(15) Uiso 1 1 d . . .
H140 H -0.404(3) 0.1551(18) 0.5777(19) 0.008(10) Uiso 1 1 d . . .
C1A C -0.2213(4) 0.5240(3) 0.7097(3) 0.0533(17) Uani 1 1 d . . .
S2A S -0.11225(9) 0.53706(5) 0.74563(6) 0.0326(3) Uani 1 1 d . . .
F3A F -0.2227(3) 0.47538(18) 0.68672(17) 0.0705(12) Uani 1 1 d . . .
F4A F -0.2924(3) 0.52731(19) 0.7453(2) 0.0826(15) Uani 1 1 d . . .
F5A F -0.2336(4) 0.5568(2) 0.6664(2) 0.113(2) Uani 1 1 d . . .
O6A O -0.1191(3) 0.59060(16) 0.76043(19) 0.0487(11) Uani 1 1 d . . .
O7A O -0.0434(3) 0.5254(2) 0.7019(2) 0.0593(13) Uani 1 1 d . . .
O8A O -0.1109(3) 0.50118(16) 0.79228(17) 0.0414(9) Uani 1 1 d . . .
Cl1S Cl -0.29052(15) 0.69425(7) 0.85121(8) 0.0640(5) Uani 1 1 d . . .
C2S C -0.3224(5) 0.6365(3) 0.8157(3) 0.0577(18) Uani 1 1 d . . .
H2S1 H -0.2661 0.6210 0.7980 0.069 Uiso 1 1 calc R . .
H2S2 H -0.3471 0.6114 0.8439 0.069 Uiso 1 1 calc R . .
Cl3S Cl -0.40644(16) 0.64685(8) 0.76295(13) 0.0904(8) Uani 1 1 d . . .
Cl4S Cl 0.0948(19) 0.0386(9) 0.0328(6) 0.61(3) Uani 0.69(2) 1 d P . .
C5S C 0.0024(12) 0.0810(9) -0.0225(5) 0.136(10) Uani 1.00(5) 1 d . . .
Cl6S Cl -0.083(3) 0.0788(14) -0.0050(12) 0.27(3) Uani 0.26(2) 1 d P . .
Cl7S Cl -0.0946(7) 0.1242(5) -0.0650(12) 0.53(2) Uani 0.70(2) 1 d P . .
Cl8S Cl 0.0037(13) 0.1002(8) 0.0334(8) 0.053(7) Uiso 0.093(8) 1 d P . .
Cl9S Cl 0.1326(5) 0.4560(2) 0.4631(2) 0.066(2) Uani 0.320(7) 1 d P . .
C10S C 0.069(2) 0.5115(10) 0.4505(18) 0.32(3) Uani 1.00(7) 1 d . . .

loop_
_atom_site_aniso_label
_atom_site_aniso_U_11
_atom_site_aniso_U_22
_atom_site_aniso_U_33
_atom_site_aniso_U_23
_atom_site_aniso_U_13
_atom_site_aniso_U_12
Ti1 0.0145(3) 0.0231(4) 0.0203(4) 0.0047(3) -0.0002(3) 0.0009(3)
Ti2 0.0119(3) 0.0227(4) 0.0208(4) 0.0054(3) -0.0012(3) 0.0009(3)
O3 0.0143(14) 0.0245(16) 0.0240(16) 0.0025(13) 0.0014(12) 0.0021(12)
O4 0.0152(14) 0.0247(16) 0.0226(16) 0.0033(13) 0.0013(12) 0.0035(12)
N5 0.0166(17) 0.024(2) 0.0245(19) 0.0043(16) -0.0025(14) -0.0007(15)
C6 0.019(2) 0.026(2) 0.023(2) 0.0002(18) 0.0001(17) -0.0004(18)
C7 0.022(2) 0.022(2) 0.027(2) 0.0060(19) 0.0001(18) -0.0018(18)
C8 0.029(2) 0.023(2) 0.027(2) 0.0015(19) -0.0035(19) 0.0028(19)
N9 0.0247(19) 0.033(2) 0.0182(18) 0.0036(17) 0.0001(15) 0.0020(17)
C10 0.0133(19) 0.026(2) 0.029(2) 0.0056(19) 0.0010(17) 0.0002(17)
Cl11 0.080(4) 0.044(3) 0.086(5) -0.014(3) 0.010(3) -0.003(3)
C11 0.017(2) 0.027(2) 0.029(2) 0.0060(19) 0.0019(17) -0.0033(18)
C12 0.019(2) 0.038(3) 0.038(3) 0.012(2) -0.003(2) 0.003(2)
C13 0.027(2) 0.028(3) 0.046(3) 0.008(2) 0.006(2) 0.008(2)
C14 0.024(2) 0.029(3) 0.039(3) -0.001(2) 0.008(2) 0.003(2)
C15 0.016(2) 0.028(2) 0.034(3) 0.004(2) 0.0034(18) -0.0038(18)
C16 0.017(2) 0.038(3) 0.035(3) -0.002(2) 0.0019(19) 0.006(2)
C17 0.035(3) 0.043(3) 0.037(3) 0.003(3) 0.001(2) -0.004(3)
C18 0.029(3) 0.057(4) 0.038(3) -0.010(3) 0.004(2) -0.013(3)
C19 0.018(2) 0.036(3) 0.030(3) 0.006(2) -0.0029(18) 0.003(2)
C20 0.034(3) 0.048(3) 0.031(3) 0.004(3) -0.009(2) 0.001(3)
C21 0.030(3) 0.041(3) 0.046(3) -0.002(3) -0.006(2) -0.006(2)
C22 0.020(2) 0.030(3) 0.042(3) 0.008(2) 0.003(2) -0.002(2)
C23 0.049(4) 0.024(3) 0.033(3) 0.000(2) 0.010(3) -0.002(2)
C24 0.036(3) 0.027(2) 0.026(2) 0.002(2) 0.007(2) 0.002(2)
C25 0.042(3) 0.037(3) 0.030(3) -0.002(2) 0.006(2) 0.002(2)
C26 0.056(4) 0.048(4) 0.025(3) -0.002(3) 0.005(3) 0.006(3)
C27 0.054(4) 0.049(4) 0.034(3) -0.008(3) 0.019(3) 0.005(3)
C28 0.039(3) 0.037(3) 0.043(3) 0.006(3) 0.012(3) 0.012(3)
C29 0.036(3) 0.025(2) 0.031(3) 0.004(2) 0.008(2) 0.003(2)
C30 0.037(3) 0.039(3) 0.032(3) 0.010(2) 0.011(2) 0.011(2)
C31 0.049(4) 0.042(3) 0.051(4) 0.021(3) 0.011(3) 0.013(3)
C32 0.040(3) 0.035(3) 0.041(3) 0.006(2) -0.001(3) 0.013(2)
C33 0.044(3) 0.048(3) 0.029(3) -0.005(3) -0.001(2) 0.005(3)
C34 0.057(4) 0.058(4) 0.028(3) -0.010(3) -0.004(3) 0.008(4)
C35 0.048(4) 0.048(4) 0.043(4) -0.006(3) -0.005(3) 0.002(3)
C36 0.018(2) 0.028(2) 0.025(2) 0.0022(19) 0.0015(17) 0.0027(18)
O37 0.0189(15) 0.0252(17) 0.0250(16) 0.0074(13) 0.0002(12) -0.0014(12)
C38 0.023(2) 0.029(3) 0.027(2) 0.007(2) 0.0042(18) 0.000(2)
C39 0.028(2) 0.032(3) 0.025(2) 0.007(2) -0.0023(19) -0.002(2)
C40 0.049(4) 0.044(4) 0.033(3) 0.001(3) -0.006(3) 0.002(3)
C41 0.041(3) 0.040(3) 0.030(3) 0.008(2) -0.005(2) -0.001(3)
C42 0.028(3) 0.070(5) 0.032(3) 0.019(3) -0.005(2) -0.009(3)
N43 0.0165(17) 0.0232(19) 0.0255(19) 0.0036(15) -0.0014(14) -0.0015(15)
C44 0.020(2) 0.027(2) 0.023(2) 0.0067(19) -0.0042(17) -0.0019(18)
C45 0.015(2) 0.028(2) 0.026(2) 0.0033(19) -0.0036(17) -0.0054(18)
C46 0.017(2) 0.029(2) 0.026(2) 0.0113(19) -0.0018(17) 0.0011(18)
N47 0.0160(17) 0.0230(19) 0.026(2) 0.0064(16) -0.0003(14) 0.0034(14)
C48 0.018(2) 0.023(2) 0.031(2) -0.0020(19) -0.0005(18) -0.0024(17)
C49 0.021(2) 0.021(2) 0.038(3) -0.002(2) -0.0012(19) -0.0039(18)
C50 0.023(2) 0.036(3) 0.051(3) -0.005(3) 0.004(2) 0.002(2)
C51 0.029(3) 0.036(3) 0.046(3) -0.010(3) 0.012(2) -0.003(2)
C52 0.034(3) 0.048(3) 0.030(3) -0.007(3) 0.005(2) -0.008(2)
C53 0.025(2) 0.034(3) 0.030(3) -0.003(2) 0.0025(19) -0.004(2)
C54 0.028(3) 0.054(3) 0.023(2) 0.000(2) 0.001(2) -0.001(2)
C55 0.050(4) 0.073(5) 0.038(4) -0.002(3) -0.015(3) -0.001(4)
C56 0.043(3) 0.046(4) 0.040(3) 0.010(3) 0.010(3) 0.005(3)
C57 0.027(2) 0.026(3) 0.035(3) -0.003(2) -0.004(2) 0.004(2)
C58 0.062(4) 0.035(3) 0.048(4) 0.008(3) -0.009(3) -0.010(3)
C59 0.027(3) 0.056(4) 0.055(4) -0.008(3) -0.010(3) 0.013(3)
C60 0.025(3) 0.033(3) 0.040(3) -0.006(2) 0.000(2) -0.006(2)
C61 0.028(3) 0.043(3) 0.026(3) 0.009(2) -0.001(2) -0.013(2)
C62 0.017(2) 0.030(2) 0.023(2) 0.0064(19) -0.0012(17) -0.0043(18)
C63 0.023(2) 0.025(2) 0.023(2) 0.0050(18) -0.0017(17) -0.0043(18)
C64 0.030(2) 0.029(3) 0.027(2) 0.009(2) -0.004(2) -0.005(2)
C65 0.032(3) 0.042(3) 0.021(2) 0.005(2) -0.001(2) -0.006(2)
C66 0.029(2) 0.034(3) 0.027(2) 0.004(2) 0.004(2) 0.001(2)
C67 0.019(2) 0.030(2) 0.030(2) 0.007(2) 0.0020(18) -0.0012(19)
C68 0.029(2) 0.032(3) 0.026(2) 0.012(2) 0.008(2) 0.006(2)
C69 0.033(3) 0.060(5) 0.060(4) 0.024(4) -0.007(3) 0.011(3)
C70 0.051(4) 0.036(3) 0.052(4) 0.005(3) 0.000(3) 0.012(3)
C71 0.031(3) 0.030(3) 0.022(2) 0.006(2) -0.0032(19) 0.000(2)
C72 0.031(3) 0.029(3) 0.045(4) 0.006(3) -0.012(2) 0.006(2)
C73 0.045(3) 0.027(3) 0.038(3) -0.001(2) -0.001(3) -0.004(2)
C74 0.0142(19) 0.033(3) 0.023(2) 0.0081(19) -0.0009(16) 0.0019(18)
O75 0.0143(14) 0.0272(17) 0.0250(16) 0.0084(13) -0.0023(12) 0.0004(12)
C76 0.015(2) 0.040(3) 0.026(2) 0.014(2) -0.0019(17) -0.004(2)
C77 0.016(2) 0.047(3) 0.038(3) 0.023(2) -0.0003(19) 0.004(2)
C78 0.016(2) 0.047(3) 0.038(3) 0.021(3) -0.003(2) -0.003(2)
C79 0.019(3) 0.082(5) 0.066(5) 0.050(4) -0.015(3) -0.013(3)
C80 0.051(4) 0.043(4) 0.061(5) 0.024(4) 0.020(4) 0.017(3)
O81 0.0153(14) 0.0252(17) 0.0294(17) 0.0074(14) -0.0057(12) -0.0010(12)
S82 0.0173(5) 0.0260(6) 0.0254(6) 0.0064(5) -0.0055(4) 0.0001(4)
O83 0.0176(15) 0.0292(17) 0.0248(16) 0.0027(14) -0.0036(12) -0.0023(13)
O84 0.0210(16) 0.0320(19) 0.043(2) 0.0101(16) -0.0105(15) 0.0042(14)
C85 0.034(3) 0.039(3) 0.022(2) 0.007(2) -0.004(2) -0.006(2)
F86 0.053(2) 0.049(2) 0.0270(16) 0.0134(14) -0.0023(14) -0.0179(16)
F87 0.0371(17) 0.049(2) 0.0334(16) 0.0029(14) 0.0023(13) 0.0045(15)
F88 0.0386(17) 0.054(2) 0.0295(16) 0.0022(14) -0.0106(13) -0.0105(15)
C1A 0.032(3) 0.061(4) 0.067(4) 0.020(4) -0.012(3) -0.010(3)
S2A 0.0287(6) 0.0360(7) 0.0331(7) 0.0050(5) -0.0034(5) -0.0008(5)
F3A 0.081(3) 0.075(3) 0.055(2) -0.003(2) -0.009(2) -0.041(2)
F4A 0.033(2) 0.086(3) 0.128(4) -0.002(3) 0.015(2) -0.005(2)
F5A 0.106(4) 0.113(4) 0.119(4) 0.072(4) -0.079(4) -0.037(3)
O6A 0.057(3) 0.034(2) 0.055(3) 0.0078(19) 0.001(2) -0.0117(19)
O7A 0.041(2) 0.079(3) 0.059(3) 0.008(3) 0.013(2) -0.005(2)
O8A 0.043(2) 0.040(2) 0.041(2) 0.0098(18) -0.0054(17) 0.0003(18)
Cl1S 0.0948(14) 0.0395(9) 0.0580(10) 0.0076(7) 0.0345(10) 0.0047(9)
C2S 0.068(5) 0.043(4) 0.062(4) 0.010(3) 0.012(4) 0.000(3)
Cl3S 0.0705(13) 0.0511(11) 0.150(2) 0.0280(13) -0.0196(14) -0.0022(10)
Cl4S 0.86(5) 0.67(4) 0.294(18) 0.26(2) -0.29(2) -0.55(4)
C5S 0.119(12) 0.217(19) 0.073(7) -0.051(9) 0.041(7) -0.127(12)
Cl6S 0.40(6) 0.25(3) 0.18(2) -0.11(2) -0.13(3) 0.22(4)
Cl7S 0.148(9) 0.221(12) 1.21(6) 0.14(2) 0.108(17) 0.071(8)
Cl9S 0.094(5) 0.050(3) 0.053(3) 0.010(2) -0.014(3) -0.009(3)
C10S 0.25(3) 0.16(2) 0.53(7) 0.06(3) 0.04(3) 0.08(2)

loop_
_geom_bond_atom_site_label_1
_geom_bond_atom_site_label_2
_geom_bond_distance
_geom_bond_site_symmetry_2
_geom_bond_publ_flag
Ti1 O3 1.800(3) . ?
Ti1 O37 1.865(3) . ?
Ti1 O4 1.876(3) . ?
Ti1 O83 2.114(3) . ?
Ti1 N5 2.270(4) . ?
Ti1 N9 2.355(4) . ?
Ti1 Ti2 2.7594(11) . ?
Ti2 O4 1.807(3) . ?
Ti2 O75 1.849(3) . ?
Ti2 O3 1.883(3) . ?
Ti2 O81 2.111(3) . ?
Ti2 N47 2.298(4) . ?
Ti2 N43 2.346(4) . ?
N5 C6 1.279(6) . ?
N5 C10 1.470(6) . ?
C6 C22 1.493(6) . ?
C6 C7 1.511(6) . ?
C7 C8 1.520(7) . ?
C7 C36 1.522(6) . ?
C7 H1 0.95(4) . ?
C8 N9 1.278(6) . ?
C8 C23 1.493(7) . ?
N9 C24 1.457(6) . ?
C10 C15 1.384(7) . ?
C10 C11 1.397(6) . ?
Cl11 C10S 1.45(3) . ?
C11 C12 1.399(7) . ?
C11 C19 1.518(7) . ?
Cl12 Cl12 1.21(4) 3_566 ?
Cl12 C10S 1.67(4) . ?
Cl12 C10S 1.67(4) 3_566 ?
Cl12 Cl9S 2.03(2) 3_566 ?
C12 C13 1.375(8) . ?
C12 H2 1.04(5) . ?
C13 C14 1.381(8) . ?
C13 H3 0.98(6) . ?
C14 C15 1.416(7) . ?
C14 H4 1.00(5) . ?
C15 C16 1.516(7) . ?
C16 C18 1.514(8) . ?
C16 C17 1.532(8) . ?
C16 H5 0.86(6) . ?
C17 H6 0.91(7) . ?
C17 H7 1.03(7) . ?
C17 H8 0.88(7) . ?
C18 H9 0.87(7) . ?
C18 H10 1.09(6) . ?
C18 H11 0.96(6) . ?
C19 C20 1.533(7) . ?
C19 C21 1.534(8) . ?
C19 H12 0.86(6) . ?
C20 H13 1.06(6) . ?
C20 H14 1.10(5) . ?
C20 H15 0.94(7) . ?
C21 H16 0.91(6) . ?
C21 H17 0.84(9) . ?
C21 H18 0.98(8) . ?
C22 H19 1.01(7) . ?
C22 H20 0.95(5) . ?
C22 H21 0.94(5) . ?
C23 H22 0.91(7) . ?
C23 H23 0.92(5) . ?
C23 H24 0.80(6) . ?
C24 C29 1.402(7) . ?
C24 C25 1.402(7) . ?
C25 C26 1.396(8) . ?
C25 C33 1.538(8) . ?
C26 C27 1.374(9) . ?
C26 H25 0.84(6) . ?
C27 C28 1.375(9) . ?
C27 H26 0.85(6) . ?
C28 C29 1.391(7) . ?
C28 H27 0.85(5) . ?
C29 C30 1.520(7) . ?
C30 C32 1.522(8) . ?
C30 C31 1.537(8) . ?
C30 H28 0.86(5) . ?
C31 H29 1.07(7) . ?
C31 H30 0.96(6) . ?
C31 H31 1.17(6) . ?
C32 H32 1.01(6) . ?
C32 H33 0.96(6) . ?
C32 H34 1.03(6) . ?
C33 C34 1.524(8) . ?
C33 C35 1.529(9) . ?
C33 H35 1.11(6) . ?
C34 H36 0.85(7) . ?
C34 H38 0.91(6) . ?
C34 H130 0.90(8) . ?
C35 H39 0.82(11) . ?
C35 H40 0.83(6) . ?
C35 H41 1.01(6) . ?
C36 C38 1.343(7) . ?
C36 O37 1.349(6) . ?
C38 C39 1.508(7) . ?
C38 H42 0.90(5) . ?
C39 C41 1.530(7) . ?
C39 C42 1.533(7) . ?
C39 C40 1.535(8) . ?
C40 H43 1.02(5) . ?
C40 H44 0.95(6) . ?
C40 H45 0.88(7) . ?
C41 H46 0.96(6) . ?
C41 H47 0.95(8) . ?
C41 H48 1.01(7) . ?
C42 H49 0.94(6) . ?
C42 H50 0.78(6) . ?
C42 H51 0.96(6) . ?
N43 C44 1.294(6) . ?
N43 C48 1.466(6) . ?
C44 C60 1.496(7) . ?
C44 C45 1.508(6) . ?
C45 C46 1.505(6) . ?
C45 C74 1.526(6) . ?
C45 H52 0.92(5) . ?
C46 N47 1.284(6) . ?
C46 C61 1.496(6) . ?
N47 C62 1.456(6) . ?
C48 C49 1.406(6) . ?
C48 C53 1.409(7) . ?
C49 C50 1.386(7) . ?
C49 C57 1.514(7) . ?
C50 C51 1.381(8) . ?
C50 H53 0.88(6) . ?
C51 C52 1.383(8) . ?
C51 H54 0.99(5) . ?
C52 C53 1.396(7) . ?
C52 H55 0.89(6) . ?
C53 C54 1.527(7) . ?
C54 C56 1.505(9) . ?
C54 C55 1.535(8) . ?
C54 H56 0.98(5) . ?
C55 H57 1.03(7) . ?
C55 H58 1.07(6) . ?
C55 H59 0.95(7) . ?
C56 H60 0.87(6) . ?
C56 H61 0.83(9) . ?
C56 H62 0.98(7) . ?
C57 C59 1.532(7) . ?
C57 C58 1.529(8) . ?
C57 H63 0.91(5) . ?
C58 H64 1.05(7) . ?
C58 H65 0.89(7) . ?
C58 H66 0.94(8) . ?
C59 H67 0.93(10) . ?
C59 H68 0.94(6) . ?
C59 H69 1.00(5) . ?
C60 H70 0.73(7) . ?
C60 H71 1.12(7) . ?
C60 H72 0.93(5) . ?
C61 H73 1.03(6) . ?
C61 H74 0.93(5) . ?
C61 H75 0.97(5) . ?
C62 C67 1.393(7) . ?
C62 C63 1.408(6) . ?
C63 C64 1.404(7) . ?
C63 C71 1.513(7) . ?
C64 C65 1.360(8) . ?
C64 H138 0.94(5) . ?
C65 C66 1.394(7) . ?
C65 H139 0.86(6) . ?
C66 C67 1.380(7) . ?
C66 H140 0.91(5) . ?
C67 C68 1.538(7) . ?
C68 C70 1.505(9) . ?
C68 C69 1.529(8) . ?
C68 H76 0.94(5) . ?
C69 H77 0.86(8) . ?
C69 H78 0.99(6) . ?
C69 H79 0.92(6) . ?
C70 H80 1.03(7) . ?
C70 H81 1.10(7) . ?
C70 H82 0.80(8) . ?
C71 C73 1.524(7) . ?
C71 C72 1.538(7) . ?
C71 H83 0.87(5) . ?
C72 H84 0.92(6) . ?
C72 H85 0.81(6) . ?
C72 H86 0.90(5) . ?
C73 H87 0.91(8) . ?
C73 H88 0.84(7) . ?
C73 H89 1.05(7) . ?
C74 C76 1.340(6) . ?
C74 O75 1.358(5) . ?
C76 C77 1.505(7) . ?
C76 H90 0.93(5) . ?
C77 C80 1.523(9) . ?
C77 C78 1.537(7) . ?
C77 C79 1.540(8) . ?
C78 H91 1.01(5) . ?
C78 H92 0.84(5) . ?
C78 H93 0.93(6) . ?
C79 H94 0.95(6) . ?
C79 H95 0.96(7) . ?
C79 H96 1.06(7) . ?
C80 H97 1.00(8) . ?
C80 H98 0.97(7) . ?
C80 H99 0.86(7) . ?
O81 S82 1.474(3) . ?
S82 O84 1.416(3) . ?
S82 O83 1.464(3) . ?
S82 C85 1.831(5) . ?
C85 F86 1.317(6) . ?
C85 F87 1.316(6) . ?
C85 F88 1.338(6) . ?
C1A F4A 1.320(8) . ?
C1A F5A 1.329(8) . ?
C1A F3A 1.362(8) . ?
C1A S2A 1.803(6) . ?
S2A O6A 1.424(4) . ?
S2A O8A 1.430(4) . ?
S2A O7A 1.454(5) . ?
Cl1S C2S 1.763(7) . ?
C2S Cl3S 1.741(8) . ?
C2S H2S1 0.9900 . ?
C2S H2S2 0.9900 . ?
Cl4S C5S 2.15(3) . ?
C5S Cl6S 1.30(4) . ?
C5S Cl8S 1.40(2) . ?
C5S Cl7S 2.04(3) . ?
Cl9S C10S 1.72(2) . ?
Cl9S Cl12 2.03(2) 3_566 ?
C10S Cl12 1.67(4) 3_566 ?
